data_4504363
loop_
_publ_author_name
'B. Aaker\"oy, Christer'
'Schultheiss, Nate'
'Desper, John'
'Moore, Curtis'

_publ_section_title
;
 Balancing Hydrogen-Bond Donors and Acceptors in a Family of Bifunctional
 Aromatic N-Heterocycles
;
_journal_issue 11
_journal_name_full 'Crystal Growth &amp; Design'
_journal_page_first 2324
_journal_paper_doi 10.1021/cg070373c
_journal_volume 7
_journal_year 2007
_chemical_formula_moiety
;
(C13 H12 N4 O) (C1 H2 CL2)0.5
;
_chemical_formula_sum 'C13.5 H13 Cl N4 O'
_chemical_formula_weight 282.73
_chemical_name_systematic
;
1-(2-amino-4-methylpyrimidin-6-yl)-2-(3-methoxypyridin-5-yl)ethyne, (CH2Cl2)0.5
;
_space_group_IT_number 2
_symmetry_cell_setting triclinic
_symmetry_space_group_name_Hall '-P 1'
_symmetry_space_group_name_H-M 'P -1'
_atom_sites_solution_hydrogens geom
_atom_sites_solution_primary direct
_atom_sites_solution_secondary difmap
_audit_creation_method SHELXL-97
_cell_angle_alpha 107.292(2)
_cell_angle_beta 91.059(2)
_cell_angle_gamma 98.566(2)
_cell_formula_units_Z 2
_cell_length_a 7.2432(8)
_cell_length_b 7.7893(8)
_cell_length_c 12.6950(13)
_cell_measurement_reflns_used 2085
_cell_measurement_temperature 100(2)
_cell_measurement_theta_max 29.90
_cell_measurement_theta_min 2.75
_cell_volume 674.75(12)
_computing_cell_refinement 'Bruker XSCANS'
_computing_data_collection 'Bruker XSCANS'
_computing_data_reduction 'Bruker SHELXTL'
_computing_molecular_graphics 'Bruker SHELXTL'
_computing_publication_material 'Bruker SHELXTL'
_computing_structure_refinement 'SHELXL-97 (Sheldrick, 1997)'
_computing_structure_solution 'SHELXS-97 (Sheldrick, 1990)'
_diffrn_ambient_temperature 100(2)
_diffrn_measured_fraction_theta_full 0.976
_diffrn_measured_fraction_theta_max 0.976
_diffrn_measurement_device_type 'Bruker P4'
_diffrn_measurement_method '\w scans'
_diffrn_radiation_monochromator graphite
_diffrn_radiation_source 'fine-focus sealed tube'
_diffrn_radiation_type MoK\a
_diffrn_radiation_wavelength 0.71073
_diffrn_reflns_av_R_equivalents 0.0219
_diffrn_reflns_av_sigmaI/netI 0.0381
_diffrn_reflns_limit_h_max 9
_diffrn_reflns_limit_h_min -10
_diffrn_reflns_limit_k_max 10
_diffrn_reflns_limit_k_min -10
_diffrn_reflns_limit_l_max 17
_diffrn_reflns_limit_l_min -17
_diffrn_reflns_number 7714
_diffrn_reflns_theta_full 29.98
_diffrn_reflns_theta_max 29.98
_diffrn_reflns_theta_min 1.68
_exptl_absorpt_coefficient_mu 0.282
_exptl_absorpt_correction_T_max 1.000
_exptl_absorpt_correction_T_min 0.691
_exptl_absorpt_correction_type multi-scan
_exptl_absorpt_process_details SADABS
_exptl_crystal_colour colorless
_exptl_crystal_density_diffrn 1.392
_exptl_crystal_density_method 'not measured'
_exptl_crystal_description plate
_exptl_crystal_F_000 294
_exptl_crystal_size_max 0.42
_exptl_crystal_size_mid 0.32
_exptl_crystal_size_min 0.10
_refine_diff_density_max 0.709
_refine_diff_density_min -0.392
_refine_diff_density_rms 0.093
_refine_ls_extinction_method none
_refine_ls_goodness_of_fit_ref 1.253
_refine_ls_hydrogen_treatment mixed
_refine_ls_matrix_type full
_refine_ls_number_parameters 191
_refine_ls_number_reflns 3831
_refine_ls_number_restraints 3
_refine_ls_restrained_S_all 1.256
_refine_ls_R_factor_all 0.0887
_refine_ls_R_factor_gt 0.0677
_refine_ls_shift/su_max 0.000
_refine_ls_shift/su_mean 0.000
_refine_ls_structure_factor_coef Fsqd
_refine_ls_weighting_details 'calc w=1/[\s^2^(Fo^2^)+(0.1000P)^2^+0.0000P] where P=(Fo^2^+2Fc^2^)/3'
_refine_ls_weighting_scheme calc
_refine_ls_wR_factor_gt 0.1755
_refine_ls_wR_factor_ref 0.1922
_reflns_number_gt 2885
_reflns_number_total 3831
_reflns_threshold_expression >2sigma(I)
_cod_data_source_file cg070373c-file001.cif
_cod_data_source_block 4
_cod_depositor_comments
;
The following automatic conversions were performed:

'_symmetry_cell_setting' value 'Triclinic' changed to 'triclinic'
according to /home/saulius/struct/CIF-dictionaries/cif_core.dic
dictionary named 'cif_core.dic' version 2.4.1 from 2010-06-29.

Automatic conversion script
Id: cif_fix_values 1715 2011-07-08 13:25:40Z adriana 
;
_cod_original_sg_symbol_H-M P-1
_cod_original_formula_sum 'C13.50 H13 Cl N4 O'
_cod_database_code 4504363

loop_
_symmetry_equiv_pos_as_xyz
'x, y, z'
'-x, -y, -z'

loop_
_atom_site_label
_atom_site_type_symbol
_atom_site_fract_x
_atom_site_fract_y
_atom_site_fract_z
_atom_site_U_iso_or_equiv
_atom_site_adp_type
_atom_site_occupancy
_atom_site_symmetry_multiplicity
_atom_site_calc_flag
_atom_site_refinement_flags
_atom_site_disorder_assembly
_atom_site_disorder_group
Cl1 Cl 0.3146(2) 0.85807(18) 0.47096(11) 0.0432(4) Uani 0.50 1 d PD A -1
Cl2 Cl 0.6535(3) 1.0880(2) 0.5816(2) 0.0873(7) Uani 0.50 1 d PD A -1
C1S C 0.5072(7) 1.0054(6) 0.4567(4) 0.0440(12) Uani 0.50 1 d PD A -1
H1SA H 0.4663 1.1092 0.4381 0.053 Uiso 0.50 1 calc PR A -1
H1SB H 0.5787 0.9418 0.3955 0.053 Uiso 0.50 1 calc PR A -1
N11 N 0.5380(2) 0.41689(19) 0.12761(11) 0.0173(3) Uani 1 1 d . . .
C12 C 0.6365(2) 0.5876(2) 0.17159(13) 0.0172(3) Uani 1 1 d . . .
N12 N 0.6547(2) 0.6954(2) 0.10704(12) 0.0219(3) Uani 1 1 d . . .
H12A H 0.7163 0.8073 0.1328 0.026 Uiso 1 1 calc R . .
H12B H 0.6052 0.6548 0.0386 0.026 Uiso 1 1 calc R . .
N13 N 0.7162(2) 0.65886(19) 0.27589(11) 0.0184(3) Uani 1 1 d . . .
C14 C 0.6909(2) 0.5487(2) 0.33943(13) 0.0173(3) Uani 1 1 d . . .
C15 C 0.5910(2) 0.3730(2) 0.30256(14) 0.0193(4) Uani 1 1 d . . .
H15 H 0.5734 0.2984 0.3499 0.023 Uiso 1 1 calc R . .
C16 C 0.5180(2) 0.3109(2) 0.19340(14) 0.0170(3) Uani 1 1 d . . .
C17 C 0.4153(3) 0.1204(2) 0.14412(15) 0.0207(4) Uani 1 1 d . . .
H17A H 0.3642 0.1055 0.0693 0.031 Uiso 1 1 calc R . .
H17B H 0.3129 0.0977 0.1901 0.031 Uiso 1 1 calc R . .
H17C H 0.5017 0.0336 0.1407 0.031 Uiso 1 1 calc R . .
N21 N 1.0991(2) 0.94106(19) 0.81011(12) 0.0200(3) Uani 1 1 d . . .
C22 C 1.0710(2) 0.8227(2) 0.86680(14) 0.0189(4) Uani 1 1 d . . .
H22 H 1.1209 0.8600 0.9413 0.023 Uiso 1 1 calc R . .
C23 C 0.9719(2) 0.6456(2) 0.82321(13) 0.0163(3) Uani 1 1 d . . .
C24 C 0.8962(2) 0.5917(2) 0.71513(13) 0.0169(3) Uani 1 1 d . . .
H24 H 0.8271 0.4731 0.6827 0.020 Uiso 1 1 calc R . .
C25 C 0.9243(2) 0.7167(2) 0.65511(14) 0.0177(3) Uani 1 1 d . . .
C26 C 1.0270(2) 0.8890(2) 0.70510(14) 0.0187(4) Uani 1 1 d . . .
H26 H 1.0469 0.9726 0.6635 0.022 Uiso 1 1 calc R . .
O27 O 0.95880(18) 0.54295(17) 0.89248(10) 0.0222(3) Uani 1 1 d . . .
C27 C 0.8656(3) 0.3590(2) 0.84985(15) 0.0240(4) Uani 1 1 d . . .
H27A H 0.8615 0.3010 0.9087 0.036 Uiso 1 1 calc R . .
H27B H 0.9336 0.2922 0.7891 0.036 Uiso 1 1 calc R . .
H27C H 0.7378 0.3577 0.8226 0.036 Uiso 1 1 calc R . .
C31 C 0.7760(2) 0.6181(2) 0.45089(14) 0.0199(4) Uani 1 1 d . . .
C32 C 0.8455(2) 0.6656(2) 0.54340(14) 0.0185(4) Uani 1 1 d . . .

loop_
_atom_site_aniso_label
_atom_site_aniso_U_11
_atom_site_aniso_U_22
_atom_site_aniso_U_33
_atom_site_aniso_U_23
_atom_site_aniso_U_13
_atom_site_aniso_U_12
Cl1 0.0525(8) 0.0335(7) 0.0375(6) 0.0093(5) 0.0008(5) -0.0088(5)
Cl2 0.0668(12) 0.0418(9) 0.1225(18) -0.0214(10) -0.0442(12) 0.0145(8)
C1S 0.048(3) 0.027(2) 0.060(3) 0.020(2) 0.012(2) 0.0009(19)
N11 0.0148(7) 0.0162(7) 0.0205(7) 0.0060(5) -0.0019(5) 0.0008(5)
C12 0.0156(8) 0.0165(8) 0.0195(8) 0.0053(6) -0.0017(6) 0.0031(6)
N12 0.0254(8) 0.0183(7) 0.0208(7) 0.0084(6) -0.0082(6) -0.0042(6)
N13 0.0179(7) 0.0181(7) 0.0188(7) 0.0063(5) -0.0039(5) 0.0015(5)
C14 0.0134(8) 0.0201(8) 0.0193(8) 0.0061(6) 0.0003(6) 0.0051(6)
C15 0.0182(8) 0.0203(8) 0.0221(8) 0.0105(6) 0.0009(6) 0.0031(6)
C16 0.0108(7) 0.0164(7) 0.0238(8) 0.0058(6) 0.0013(6) 0.0022(6)
C17 0.0199(9) 0.0162(8) 0.0253(8) 0.0063(6) 0.0003(7) 0.0002(6)
N21 0.0184(7) 0.0169(7) 0.0235(7) 0.0061(6) -0.0039(6) 0.0002(5)
C22 0.0173(8) 0.0196(8) 0.0188(7) 0.0054(6) -0.0033(6) 0.0014(6)
C23 0.0150(8) 0.0165(8) 0.0189(7) 0.0075(6) 0.0009(6) 0.0031(6)
C24 0.0138(8) 0.0157(7) 0.0206(8) 0.0051(6) -0.0009(6) 0.0015(6)
C25 0.0146(8) 0.0188(8) 0.0203(8) 0.0063(6) -0.0007(6) 0.0041(6)
C26 0.0192(8) 0.0172(8) 0.0216(8) 0.0088(6) -0.0004(6) 0.0027(6)
O27 0.0272(7) 0.0196(6) 0.0213(6) 0.0109(5) -0.0029(5) -0.0009(5)
C27 0.0238(9) 0.0213(9) 0.0299(9) 0.0150(7) -0.0016(7) -0.0019(7)
C31 0.0184(8) 0.0187(8) 0.0235(8) 0.0078(6) 0.0002(6) 0.0028(6)
C32 0.0171(8) 0.0182(8) 0.0218(8) 0.0084(6) 0.0007(6) 0.0033(6)

loop_
_atom_type_symbol
_atom_type_description
_atom_type_scat_dispersion_real
_atom_type_scat_dispersion_imag
_atom_type_scat_source
C C 0.0033 0.0016 'International Tables Vol C Tables 4.2.6.8 and 6.1.1.4'
H H 0.0000 0.0000 'International Tables Vol C Tables 4.2.6.8 and 6.1.1.4'
N N 0.0061 0.0033 'International Tables Vol C Tables 4.2.6.8 and 6.1.1.4'
O O 0.0106 0.0060 'International Tables Vol C Tables 4.2.6.8 and 6.1.1.4'
Cl Cl 0.1484 0.1585 'International Tables Vol C Tables 4.2.6.8 and 6.1.1.4'

loop_
_geom_angle_atom_site_label_1
_geom_angle_atom_site_label_2
_geom_angle_atom_site_label_3
_geom_angle
Cl1 C1S Cl2 110.5(2)
Cl1 C1S H1SA 109.6
Cl2 C1S H1SA 109.6
Cl1 C1S H1SB 109.6
Cl2 C1S H1SB 109.6
H1SA C1S H1SB 108.1
C16 N11 C12 116.91(14)
N12 C12 N13 116.91(15)
N12 C12 N11 117.33(14)
N13 C12 N11 125.76(15)
C12 N12 H12A 120.0
C12 N12 H12B 120.0
H12A N12 H12B 120.0
C14 N13 C12 115.36(14)
N13 C14 C15 123.21(15)
N13 C14 C31 117.27(15)
C15 C14 C31 119.51(15)
C14 C15 C16 117.07(16)
C14 C15 H15 121.5
C16 C15 H15 121.5
N11 C16 C15 121.66(15)
N11 C16 C17 117.10(14)
C15 C16 C17 121.23(15)
C16 C17 H17A 109.5
C16 C17 H17B 109.5
H17A C17 H17B 109.5
C16 C17 H17C 109.5
H17A C17 H17C 109.5
H17B C17 H17C 109.5
C22 N21 C26 118.17(14)
N21 C22 C23 123.75(15)
N21 C22 H22 118.1
C23 C22 H22 118.1
O27 C23 C24 126.05(15)
O27 C23 C22 115.69(14)
C24 C23 C22 118.26(15)
C23 C24 C25 118.23(15)
C23 C24 H24 120.9
C25 C24 H24 120.9
C26 C25 C24 119.34(15)
C26 C25 C32 121.17(15)
C24 C25 C32 119.48(15)
N21 C26 C25 122.24(15)
N21 C26 H26 118.9
C25 C26 H26 118.9
C23 O27 C27 117.48(13)
O27 C27 H27A 109.5
O27 C27 H27B 109.5
H27A C27 H27B 109.5
O27 C27 H27C 109.5
H27A C27 H27C 109.5
H27B C27 H27C 109.5
C32 C31 C14 176.30(18)
C31 C32 C25 177.79(19)

loop_
_geom_bond_atom_site_label_1
_geom_bond_atom_site_label_2
_geom_bond_distance
Cl1 C1S 1.718(4)
Cl2 C1S 1.782(5)
C1S H1SA 0.9900
C1S H1SB 0.9900
N11 C16 1.334(2)
N11 C12 1.360(2)
C12 N12 1.332(2)
C12 N13 1.354(2)
N12 H12A 0.8800
N12 H12B 0.8800
N13 C14 1.338(2)
C14 C15 1.389(2)
C14 C31 1.445(2)
C15 C16 1.390(2)
C15 H15 0.9500
C16 C17 1.500(2)
C17 H17A 0.9800
C17 H17B 0.9800
C17 H17C 0.9800
N21 C22 1.324(2)
N21 C26 1.343(2)
C22 C23 1.400(2)
C22 H22 0.9500
C23 O27 1.3492(19)
C23 C24 1.386(2)
C24 C25 1.399(2)
C24 H24 0.9500
C25 C26 1.391(2)
C25 C32 1.436(2)
C26 H26 0.9500
O27 C27 1.428(2)
C27 H27A 0.9800
C27 H27B 0.9800
C27 H27C 0.9800
C31 C32 1.197(2)

loop_
_geom_hbond_atom_site_label_D
_geom_hbond_atom_site_label_H
_geom_hbond_atom_site_label_A
_geom_hbond_distance_DH
_geom_hbond_distance_HA
_geom_hbond_distance_DA
_geom_hbond_angle_DHA
_geom_hbond_site_symmetry_A
N12 H12A N21 0.88 2.12 2.993(2) 171.5 2_776
N12 H12B N11 0.88 2.21 3.086(2) 172.7 2_665

loop_
_geom_torsion_atom_site_label_1
_geom_torsion_atom_site_label_2
_geom_torsion_atom_site_label_3
_geom_torsion_atom_site_label_4
_geom_torsion
C16 N11 C12 N12 -179.00(15)
C16 N11 C12 N13 0.2(3)
N12 C12 N13 C14 178.26(15)
N11 C12 N13 C14 -0.9(3)
C12 N13 C14 C15 0.2(2)
C12 N13 C14 C31 179.04(15)
N13 C14 C15 C16 1.1(3)
C31 C14 C15 C16 -177.67(16)
C12 N11 C16 C15 1.3(2)
C12 N11 C16 C17 -177.94(15)
C14 C15 C16 N11 -1.9(2)
C14 C15 C16 C17 177.28(15)
C26 N21 C22 C23 0.6(3)
N21 C22 C23 O27 179.26(15)
N21 C22 C23 C24 -1.1(3)
O27 C23 C24 C25 -179.82(15)
C22 C23 C24 C25 0.5(2)
C23 C24 C25 C26 0.3(2)
C23 C24 C25 C32 -179.22(15)
C22 N21 C26 C25 0.3(3)
C24 C25 C26 N21 -0.8(3)
C32 C25 C26 N21 178.74(16)
C24 C23 O27 C27 2.9(2)
C22 C23 O27 C27 -177.46(15)
N13 C14 C31 C32 -161(3)
C15 C14 C31 C32 18(3)
C14 C31 C32 C25 -33(7)
C26 C25 C32 C31 -164(5)
C24 C25 C32 C31 16(5)
